data_7155157
loop_
_publ_author_name
'Wang, Yanxin J.'
'Szantai-Kis, D Miklos'
'Petersson, E. James'

_publ_section_title
;
 Chemoselective modifications for the traceless ligation of
 thioamide-containing peptides and proteins.
;
_journal_issue 26
_journal_name_full 'Organic &amp; biomolecular chemistry'
_journal_page_first 6262
_journal_page_last 6269
_journal_paper_doi 10.1039/c6ob01020b
_journal_volume 14
_journal_year 2016
_chemical_absolute_configuration ad
_chemical_formula_sum 'C24 H20 N4 O2 S'
_chemical_formula_weight 428.50
_space_group_IT_number 19
_symmetry_cell_setting orthorhombic
_symmetry_Int_Tables_number 19
_symmetry_space_group_name_Hall 'P 2ac 2ab'
_symmetry_space_group_name_H-M 'P 21 21 21'
_atom_sites_solution_hydrogens geom
_atom_sites_solution_primary direct
_audit_creation_method SHELXL-97
_audit_update_record
;
2016-04-05 deposited with the CCDC.
2016-05-26 downloaded from the CCDC.
;
_cell_angle_alpha 90.00
_cell_angle_beta 90.00
_cell_angle_gamma 90.00
_cell_formula_units_Z 4
_cell_length_a 4.9002(3)
_cell_length_b 16.6369(9)
_cell_length_c 25.4887(15)
_cell_measurement_reflns_used 3763
_cell_measurement_temperature 143(1)
_cell_measurement_theta_max 22.70
_cell_measurement_theta_min 2.69
_cell_volume 2077.9(2)
_computing_data_collection 'Bruker APEX2'
_computing_data_reduction 'Bruker SAINT'
_computing_structure_refinement 'SHELXL-97 (Sheldrick, 2008)'
_computing_structure_solution 'SHELXS-97 (Sheldrick, 2008)'
_diffrn_ambient_temperature 143(1)
_diffrn_measured_fraction_theta_full 0.998
_diffrn_measured_fraction_theta_max 0.998
_diffrn_measurement_device 'CCD Area Detector'
_diffrn_measurement_device_type 'Bruker APEXII'
_diffrn_measurement_method 'phi and omega scans'
_diffrn_radiation_monochromator graphite
_diffrn_radiation_source 'sealed tube'
_diffrn_radiation_type MoK\a
_diffrn_radiation_wavelength 0.71073
_diffrn_reflns_av_R_equivalents 0.0344
_diffrn_reflns_av_sigmaI/netI 0.0385
_diffrn_reflns_limit_h_max 5
_diffrn_reflns_limit_h_min -5
_diffrn_reflns_limit_k_max 19
_diffrn_reflns_limit_k_min -19
_diffrn_reflns_limit_l_max 30
_diffrn_reflns_limit_l_min -30
_diffrn_reflns_number 12885
_diffrn_reflns_theta_full 25.07
_diffrn_reflns_theta_max 25.07
_diffrn_reflns_theta_min 2.01
_exptl_absorpt_coefficient_mu 0.186
_exptl_absorpt_correction_T_max 0.7452
_exptl_absorpt_correction_T_min 0.6595
_exptl_absorpt_correction_type multi-scan
_exptl_absorpt_process_details '(SADABS; Sheldrick, 2007)'
_exptl_crystal_colour 'yellowish green'
_exptl_crystal_density_diffrn 1.370
_exptl_crystal_density_method 'not measured'
_exptl_crystal_description prism
_exptl_crystal_F_000 896
_exptl_crystal_size_max 0.48
_exptl_crystal_size_mid 0.10
_exptl_crystal_size_min 0.03
_refine_diff_density_max 0.141
_refine_diff_density_min -0.154
_refine_diff_density_rms 0.034
_refine_ls_abs_structure_details 'Flack H D (1983), Acta Cryst. A39, 876-881'
_refine_ls_abs_structure_Flack 0.02(7)
_refine_ls_extinction_method none
_refine_ls_goodness_of_fit_ref 1.017
_refine_ls_hydrogen_treatment constr
_refine_ls_matrix_type full
_refine_ls_number_parameters 282
_refine_ls_number_reflns 3670
_refine_ls_number_restraints 0
_refine_ls_restrained_S_all 1.017
_refine_ls_R_factor_all 0.0416
_refine_ls_R_factor_gt 0.0330
_refine_ls_shift/su_max 0.000
_refine_ls_shift/su_mean 0.000
_refine_ls_structure_factor_coef Fsqd
_refine_ls_weighting_details 'calc w=1/[\s^2^(Fo^2^)+(0.0356P)^2^+0.2183P] where P=(Fo^2^+2Fc^2^)/3'
_refine_ls_weighting_scheme calc
_refine_ls_wR_factor_gt 0.0693
_refine_ls_wR_factor_ref 0.0722
_reflns_number_gt 3251
_reflns_number_total 3670
_reflns_threshold_expression >2sigma(I)
_cod_data_source_file c6ob01020b2.cif
_cod_data_source_block UP99186
_cod_depositor_comments 'Adding full bibliography for 7155157.cif.'
_cod_original_sg_symbol_H-M 'P 21 21 21 '
_cod_database_code 7155157

loop_
_symmetry_equiv_pos_as_xyz
'x, y, z'
'x+1/2, -y+1/2, -z'
'-x, y+1/2, -z+1/2'
'-x+1/2, -y, z+1/2'

loop_
_atom_site_label
_atom_site_type_symbol
_atom_site_fract_x
_atom_site_fract_y
_atom_site_fract_z
_atom_site_U_iso_or_equiv
_atom_site_adp_type
_atom_site_occupancy
_atom_site_symmetry_multiplicity
_atom_site_calc_flag
_atom_site_refinement_flags
C1 C 1.0539(5) 0.76882(11) 0.15249(7) 0.0285(5) Uani 1 1 d .
C2 C 1.1347(5) 0.82417(13) 0.11470(8) 0.0355(5) Uani 1 1 d .
H2 H 1.2700 0.8121 0.0904 0.047 Uiso 1 1 calc R
C3 C 1.0059(5) 0.89726(13) 0.11495(9) 0.0411(6) Uani 1 1 d .
H3 H 1.0553 0.9359 0.0904 0.055 Uiso 1 1 calc R
C4 C 0.8029(5) 0.91462(13) 0.15119(9) 0.0446(6) Uani 1 1 d .
H4 H 0.7198 0.9648 0.1501 0.059 Uiso 1 1 calc R
C5 C 0.7195(5) 0.86010(12) 0.18888(9) 0.0367(6) Uani 1 1 d .
H5 H 0.5839 0.8724 0.2131 0.049 Uiso 1 1 calc R
C6 C 0.8497(4) 0.78592(11) 0.18853(7) 0.0251(5) Uani 1 1 d .
C7 C 0.6712(4) 0.69727(11) 0.26210(7) 0.0239(5) Uani 1 1 d .
C8 C 0.7309(4) 0.61360(11) 0.28453(7) 0.0270(5) Uani 1 1 d .
H8 H 0.9276 0.6040 0.2817 0.036 Uiso 1 1 calc R
C9 C 0.5856(5) 0.54915(12) 0.25294(9) 0.0377(6) Uani 1 1 d .
H9A H 0.6421 0.4971 0.2649 0.057 Uiso 1 1 calc R
H9B H 0.6309 0.5550 0.2165 0.057 Uiso 1 1 calc R
H9C H 0.3919 0.5547 0.2574 0.057 Uiso 1 1 calc R
C10 C 0.8500(4) 0.61378(11) 0.37656(8) 0.0241(5) Uani 1 1 d .
C11 C 0.9370(5) 0.62382(12) 0.46739(7) 0.0296(5) Uani 1 1 d .
H11A H 0.9981 0.6791 0.4702 0.039 Uiso 1 1 calc R
H11B H 1.0945 0.5903 0.4602 0.039 Uiso 1 1 calc R
C12 C 0.8033(4) 0.59779(11) 0.51829(7) 0.0268(5) Uani 1 1 d .
H12 H 0.6414 0.6305 0.5255 0.036 Uiso 1 1 calc R
C13 C 1.0093(4) 0.60572(12) 0.56236(7) 0.0272(5) Uani 1 1 d .
C14 C 1.1444(5) 0.67310(13) 0.57986(8) 0.0335(5) Uani 1 1 d .
H14 H 1.1050 0.7234 0.5659 0.044 Uiso 1 1 calc R
C15 C 1.3411(5) 0.66467(14) 0.61895(8) 0.0394(6) Uani 1 1 d .
H15 H 1.4360 0.7096 0.6307 0.052 Uiso 1 1 calc R
C16 C 1.3967(5) 0.59027(14) 0.64048(8) 0.0410(6) Uani 1 1 d .
H16 H 1.5289 0.5857 0.6665 0.055 Uiso 1 1 calc R
C17 C 1.2579(5) 0.52233(14) 0.62379(8) 0.0357(6) Uani 1 1 d .
H17 H 1.2941 0.4724 0.6387 0.048 Uiso 1 1 calc R
C18 C 1.0636(5) 0.53006(12) 0.58438(7) 0.0276(5) Uani 1 1 d .
C19 C 0.8886(5) 0.47059(11) 0.55864(7) 0.0270(5) Uani 1 1 d .
C20 C 0.8589(5) 0.38846(12) 0.56752(8) 0.0356(5) Uani 1 1 d .
H20 H 0.9646 0.3625 0.5926 0.047 Uiso 1 1 calc R
C21 C 0.6695(6) 0.34626(13) 0.53834(8) 0.0393(6) Uani 1 1 d .
H21 H 0.6463 0.2915 0.5443 0.052 Uiso 1 1 calc R
C22 C 0.5134(5) 0.38421(13) 0.50031(8) 0.0365(6) Uani 1 1 d .
H22 H 0.3865 0.3548 0.4812 0.049 Uiso 1 1 calc R
C23 C 0.5454(5) 0.46600(12) 0.49061(8) 0.0303(5) Uani 1 1 d .
H23 H 0.4425 0.4914 0.4648 0.040 Uiso 1 1 calc R
C24 C 0.7327(4) 0.50876(12) 0.51999(8) 0.0246(5) Uani 1 1 d .
N1 N 0.8317(3) 0.71646(9) 0.21862(6) 0.0249(4) Uani 1 1 d .
N2 N 1.0211(4) 0.66060(10) 0.20019(6) 0.0297(4) Uani 1 1 d .
N3 N 1.1513(4) 0.69140(10) 0.16133(6) 0.0332(4) Uani 1 1 d .
N4 N 0.6580(4) 0.60992(10) 0.33947(6) 0.0295(4) Uani 1 1 d .
H4A H 0.4894 0.6052 0.3483 0.039 Uiso 1 1 calc R
O1 O 1.0947(3) 0.61345(9) 0.36889(6) 0.0357(4) Uani 1 1 d .
O2 O 0.7390(3) 0.61635(8) 0.42516(5) 0.0283(3) Uani 1 1 d .
S1 S 0.44167(12) 0.75751(3) 0.28520(2) 0.03201(14) Uani 1 1 d .

loop_
_atom_site_aniso_label
_atom_site_aniso_U_11
_atom_site_aniso_U_22
_atom_site_aniso_U_33
_atom_site_aniso_U_23
_atom_site_aniso_U_13
_atom_site_aniso_U_12
C1 0.0308(12) 0.0323(11) 0.0224(9) -0.0012(9) 0.0017(10) -0.0019(10)
C2 0.0354(14) 0.0440(13) 0.0270(11) 0.0020(10) 0.0058(10) -0.0044(11)
C3 0.0446(17) 0.0380(13) 0.0408(13) 0.0117(10) 0.0045(12) -0.0074(12)
C4 0.0473(16) 0.0306(12) 0.0560(15) 0.0084(12) 0.0092(14) 0.0029(11)
C5 0.0377(15) 0.0303(12) 0.0420(13) 0.0041(10) 0.0116(12) 0.0029(11)
C6 0.0235(12) 0.0280(10) 0.0239(10) -0.0004(9) -0.0010(9) -0.0037(9)
C7 0.0234(11) 0.0281(11) 0.0202(9) -0.0033(8) -0.0021(9) -0.0049(9)
C8 0.0224(11) 0.0325(11) 0.0262(10) 0.0034(10) 0.0046(9) 0.0048(9)
C9 0.0415(15) 0.0304(11) 0.0412(12) 0.0002(10) 0.0035(12) 0.0002(11)
C10 0.0227(12) 0.0209(10) 0.0288(11) 0.0056(9) 0.0062(10) 0.0012(9)
C11 0.0231(11) 0.0359(11) 0.0298(11) 0.0053(9) -0.0005(10) 0.0036(10)
C12 0.0248(12) 0.0287(11) 0.0268(10) 0.0014(9) 0.0046(9) 0.0077(9)
C13 0.0259(13) 0.0331(11) 0.0227(10) -0.0007(9) 0.0066(9) 0.0077(9)
C14 0.0319(14) 0.0342(12) 0.0342(11) -0.0040(10) 0.0051(11) 0.0037(11)
C15 0.0361(14) 0.0474(14) 0.0346(12) -0.0133(11) 0.0053(11) -0.0025(12)
C16 0.0344(15) 0.0612(15) 0.0274(11) -0.0081(11) -0.0018(11) 0.0066(13)
C17 0.0337(14) 0.0465(14) 0.0270(11) 0.0027(11) 0.0045(10) 0.0111(12)
C18 0.0251(12) 0.0347(11) 0.0230(10) 0.0011(9) 0.0067(10) 0.0071(10)
C19 0.0263(13) 0.0303(11) 0.0244(10) 0.0038(9) 0.0087(9) 0.0051(10)
C20 0.0401(14) 0.0334(12) 0.0333(11) 0.0060(10) 0.0061(11) 0.0069(12)
C21 0.0485(16) 0.0276(11) 0.0419(13) 0.0029(10) 0.0141(13) 0.0004(11)
C22 0.0351(15) 0.0383(12) 0.0362(12) -0.0065(10) 0.0123(11) -0.0053(11)
C23 0.0256(12) 0.0370(12) 0.0282(10) 0.0010(9) 0.0057(10) 0.0044(11)
C24 0.0221(12) 0.0287(11) 0.0230(10) 0.0012(9) 0.0097(9) 0.0045(9)
N1 0.0235(9) 0.0275(8) 0.0236(8) 0.0007(7) 0.0031(8) 0.0033(7)
N2 0.0310(11) 0.0330(9) 0.0252(9) -0.0010(7) 0.0057(8) 0.0065(8)
N3 0.0369(12) 0.0376(10) 0.0250(9) 0.0007(8) 0.0084(9) 0.0029(9)
N4 0.0167(9) 0.0461(10) 0.0256(9) 0.0095(8) 0.0035(8) 0.0025(9)
O1 0.0168(9) 0.0556(9) 0.0347(8) 0.0045(7) 0.0053(7) 0.0005(8)
O2 0.0210(8) 0.0397(8) 0.0243(7) 0.0083(6) 0.0022(6) 0.0035(7)
S1 0.0304(3) 0.0335(3) 0.0321(3) -0.0007(2) 0.0078(3) 0.0059(3)

loop_
_atom_type_symbol
_atom_type_description
_atom_type_scat_dispersion_real
_atom_type_scat_dispersion_imag
_atom_type_scat_source
C C 0.0033 0.0016 'International Tables Vol C Tables 4.2.6.8 and 6.1.1.4'
H H 0.0000 0.0000 'International Tables Vol C Tables 4.2.6.8 and 6.1.1.4'
N N 0.0061 0.0033 'International Tables Vol C Tables 4.2.6.8 and 6.1.1.4'
O O 0.0106 0.0060 'International Tables Vol C Tables 4.2.6.8 and 6.1.1.4'
S S 0.1246 0.1234 'International Tables Vol C Tables 4.2.6.8 and 6.1.1.4'

loop_
_geom_angle_atom_site_label_1
_geom_angle_atom_site_label_2
_geom_angle_atom_site_label_3
_geom_angle
C6 C1 C2 121.89(19)
C6 C1 N3 109.26(17)
C2 C1 N3 128.8(2)
C3 C2 C1 117.0(2)
C2 C3 C4 121.2(2)
C5 C4 C3 122.5(2)
C4 C5 C6 116.3(2)
C1 C6 N1 103.92(17)
C1 C6 C5 121.16(19)
N1 C6 C5 134.91(19)
N1 C7 C8 113.35(16)
N1 C7 S1 122.62(14)
C8 C7 S1 124.01(14)
N4 C8 C9 111.58(17)
N4 C8 C7 110.63(16)
C9 C8 C7 110.74(16)
O1 C10 N4 125.54(19)
O1 C10 O2 122.9(2)
N4 C10 O2 111.50(18)
O2 C11 C12 108.69(17)
C13 C12 C11 108.75(17)
C13 C12 C24 102.42(16)
C11 C12 C24 113.61(16)
C14 C13 C18 120.65(19)
C14 C13 C12 129.15(18)
C18 C13 C12 110.14(17)
C13 C14 C15 118.8(2)
C16 C15 C14 120.7(2)
C15 C16 C17 120.8(2)
C16 C17 C18 118.9(2)
C17 C18 C13 120.1(2)
C17 C18 C19 131.49(19)
C13 C18 C19 108.40(18)
C20 C19 C24 120.2(2)
C20 C19 C18 130.62(19)
C24 C19 C18 109.18(16)
C21 C20 C19 118.8(2)
C20 C21 C22 121.0(2)
C21 C22 C23 120.5(2)
C24 C23 C22 118.8(2)
C23 C24 C19 120.70(18)
C23 C24 C12 129.55(19)
C19 C24 C12 109.74(18)
C6 N1 N2 109.02(15)
C6 N1 C7 131.61(17)
N2 N1 C7 119.33(15)
N3 N2 N1 108.92(15)
N2 N3 C1 108.87(17)
C10 N4 C8 120.62(17)
C10 O2 C11 114.33(16)

loop_
_geom_bond_atom_site_label_1
_geom_bond_atom_site_label_2
_geom_bond_distance
C1 C6 1.388(3)
C1 C2 1.390(3)
C1 N3 1.392(3)
C2 C3 1.370(3)
C3 C4 1.388(3)
C4 C5 1.383(3)
C5 C6 1.389(3)
C6 N1 1.390(2)
C7 N1 1.396(2)
C7 C8 1.533(3)
C7 S1 1.618(2)
C8 N4 1.447(2)
C8 C9 1.518(3)
C10 O1 1.215(2)
C10 N4 1.335(3)
C10 O2 1.354(2)
C11 O2 1.454(2)
C11 C12 1.517(3)
C12 C13 1.516(3)
C12 C24 1.522(3)
C13 C14 1.376(3)
C13 C18 1.404(3)
C14 C15 1.393(3)
C15 C16 1.381(3)
C16 C17 1.386(3)
C17 C18 1.390(3)
C18 C19 1.465(3)
C19 C20 1.393(3)
C19 C24 1.399(3)
C20 C21 1.381(3)
C21 C22 1.387(3)
C22 C23 1.392(3)
C23 C24 1.382(3)
N1 N2 1.395(2)
N2 N3 1.285(2)

loop_
_geom_hbond_atom_site_label_D
_geom_hbond_atom_site_label_H
_geom_hbond_atom_site_label_A
_geom_hbond_distance_DH
_geom_hbond_distance_HA
_geom_hbond_distance_DA
_geom_hbond_angle_DHA
_geom_hbond_site_symmetry_A
N4 H4A O1 0.86 2.01 2.861(2) 170.8 1_455
